data_4332823
loop_
_publ_author_name
'Sun, Daofeng'
'Ke, Yanxiong'
'Mattox, Tracy M.'
'Parkin, Sean'
'Zhou, Hong-Cai'

_publ_section_title
;
 Stability and Porosity Enhancement through Concurrent Ligand Extension
 and Secondary Building Unit Stabilization
;
_journal_issue 19
_journal_name_full 'Inorganic Chemistry'
_journal_page_first 7566
_journal_page_last 7568
_journal_paper_doi 10.1021/ic0609002
_journal_volume 45
_journal_year 2006
_chemical_formula_moiety 'Zn8 4(O H) 4(C45 H27 O6)'
_chemical_formula_sum 'C180 H112 N0 O28 Zn8'
_chemical_formula_weight 3245.66
_chemical_melting_point ?
_chemical_name_common none
_chemical_name_systematic
;
 ?
;
_space_group_IT_number 15
_symmetry_cell_setting monoclinic
_symmetry_space_group_name_Hall '-I 2ya'
_symmetry_space_group_name_H-M 'I 1 2/a 1'
_atom_sites_solution_hydrogens geom
_atom_sites_solution_primary direct
_atom_sites_solution_secondary difmap
_audit_creation_method SHELXL-97
_cell_angle_alpha 90.00
_cell_angle_beta 108.373(2)
_cell_angle_gamma 90.00
_cell_formula_units_Z 4
_cell_length_a 34.6215(9)
_cell_length_b 15.0763(3)
_cell_length_c 42.9953(9)
_cell_measurement_temperature 90(2)
_cell_volume 21298.0(9)
_computing_structure_refinement 'SHELXL-97 (Sheldrick, 1997)'
_diffrn_ambient_temperature 90(2)
_diffrn_measured_fraction_theta_full 0.980
_diffrn_measured_fraction_theta_max 0.980
_diffrn_radiation_monochromator graphite
_diffrn_radiation_source 'fine-focus sealed tube'
_diffrn_radiation_type CuK\a
_diffrn_radiation_wavelength 1.54178
_diffrn_reflns_av_R_equivalents 0.0939
_diffrn_reflns_av_sigmaI/netI 0.0568
_diffrn_reflns_limit_h_max 41
_diffrn_reflns_limit_h_min -41
_diffrn_reflns_limit_k_max 17
_diffrn_reflns_limit_k_min -17
_diffrn_reflns_limit_l_max 47
_diffrn_reflns_limit_l_min -51
_diffrn_reflns_number 123280
_diffrn_reflns_theta_full 68.09
_diffrn_reflns_theta_max 68.09
_diffrn_reflns_theta_min 2.17
_exptl_absorpt_coefficient_mu 1.410
_exptl_absorpt_correction_T_max 0.9723
_exptl_absorpt_correction_T_min 0.8058
_exptl_absorpt_correction_type empirical
_exptl_absorpt_process_details sadas
_exptl_crystal_colour colorless
_exptl_crystal_density_diffrn 1.012
_exptl_crystal_density_method 'not measured'
_exptl_crystal_description rod
_exptl_crystal_F_000 6624
_exptl_crystal_size_max 0.16
_exptl_crystal_size_mid 0.08
_exptl_crystal_size_min 0.02
_refine_diff_density_max 0.716
_refine_diff_density_min -0.898
_refine_diff_density_rms 0.074
_refine_ls_extinction_coef 0.0000009(7)
_refine_ls_extinction_expression Fc^*^=kFc[1+0.001xFc^2^\l^3^/sin(2\q)]^-1/4^
_refine_ls_extinction_method SHELXL
_refine_ls_goodness_of_fit_ref 1.049
_refine_ls_hydrogen_treatment mixed
_refine_ls_matrix_type full
_refine_ls_number_parameters 974
_refine_ls_number_reflns 19052
_refine_ls_number_restraints 0
_refine_ls_restrained_S_all 1.049
_refine_ls_R_factor_all 0.0755
_refine_ls_R_factor_gt 0.0534
_refine_ls_shift/su_max 0.004
_refine_ls_shift/su_mean 0.000
_refine_ls_structure_factor_coef Fsqd
_refine_ls_weighting_details 'calc w=1/[\s^2^(Fo^2^)+(0.0861P)^2^+0.0000P] where P=(Fo^2^+2Fc^2^)/3'
_refine_ls_weighting_scheme calc
_refine_ls_wR_factor_gt 0.1366
_refine_ls_wR_factor_ref 0.1465
_reflns_number_gt 13723
_reflns_number_total 19052
_reflns_threshold_expression >2sigma(I)
_cod_data_source_file ic0609002sup2.cif
_cod_data_source_block x05087s
_cod_depositor_comments
;
The following automatic conversions were performed:

'_chemical_melting_point' value 'not measured' was changed to '?' -
the value is undefined or not given.

'_symmetry_cell_setting' value
'Monoclinic' changed to 'monoclinic' according to
/home/saulius/struct/CIF-dictionaries/cif_core.dic dictionary named
'cif_core.dic' version 2.4.2 from 2011-04-26.

Automatic conversion script
Id: cif_fix_values 1891 2012-01-12 08:04:46Z andrius 
;
_cod_original_cell_volume 21298.0(8)
_cod_original_sg_symbol_H-M I2/a
_cod_database_code 4332823

loop_
_symmetry_equiv_pos_as_xyz
'x, y, z'
'-x+1/2, y, -z'
'x+1/2, y+1/2, z+1/2'
'-x+1, y+1/2, -z+1/2'
'-x, -y, -z'
'x-1/2, -y, z'
'-x+1/2, -y+1/2, -z+1/2'
'x, -y+1/2, z+1/2'

loop_
_atom_site_label
_atom_site_type_symbol
_atom_site_fract_x
_atom_site_fract_y
_atom_site_fract_z
_atom_site_U_iso_or_equiv
_atom_site_adp_type
_atom_site_occupancy
_atom_site_symmetry_multiplicity
_atom_site_calc_flag
_atom_site_refinement_flags
Zn1 Zn 1.300986(12) 0.11749(3) -0.207205(9) 0.02904(11) Uani 1 1 d .
Zn2 Zn 1.369651(13) 0.28598(3) -0.279800(10) 0.03026(12) Uani 1 1 d .
Zn3 Zn 1.391141(14) 0.19708(3) -0.214168(10) 0.03394(12) Uani 1 1 d .
Zn4 Zn 1.281722(12) 0.25012(3) -0.268782(9) 0.02684(11) Uani 1 1 d .
O1 O 1.27902(6) 0.23367(13) -0.21990(5) 0.0296(5) Uani 1 1 d .
C1A C 1.37318(10) -0.4599(2) -0.38530(8) 0.0349(8) Uani 1 1 d .
C2A C 1.39977(10) -0.5256(2) -0.36780(8) 0.0359(8) Uani 1 1 d .
H2A H 1.4117 -0.5198 -0.3448 0.043 Uiso 1 1 calc R
C3A C 1.40893(10) -0.5988(2) -0.38349(8) 0.0330(7) Uani 1 1 d .
C4A C 1.39073(10) -0.6062(2) -0.41744(8) 0.0368(8) Uani 1 1 d .
H4A H 1.3964 -0.6569 -0.4284 0.044 Uiso 1 1 calc R
O5A O 1.21448(9) -0.73515(19) -0.68438(6) 0.0527(7) Uani 1 1 d .
O6A O 1.16147(7) -0.66015(16) -0.67912(5) 0.0397(6) Uani 1 1 d .
C7A C 1.36192(11) -0.3839(2) -0.36812(8) 0.0367(8) Uani 1 1 d .
C8A C 1.35408(12) -0.3006(2) -0.38294(9) 0.0420(9) Uani 1 1 d .
H8A H 1.3567 -0.2920 -0.4041 0.050 Uiso 1 1 calc R
C9A C 1.34242(12) -0.2297(2) -0.36701(9) 0.0420(9) Uani 1 1 d .
H9A H 1.3371 -0.1736 -0.3775 0.050 Uiso 1 1 calc R
C10A C 1.33842(11) -0.2400(2) -0.33604(8) 0.0375(8) Uani 1 1 d .
C11A C 1.34576(11) -0.3237(2) -0.32115(9) 0.0399(8) Uani 1 1 d .
H11A H 1.3430 -0.3323 -0.3001 0.048 Uiso 1 1 calc R
C12A C 1.35704(11) -0.3939(2) -0.33714(8) 0.0370(8) Uani 1 1 d .
H12A H 1.3616 -0.4504 -0.3269 0.044 Uiso 1 1 calc R
C13A C 1.32913(11) -0.1626(2) -0.31818(8) 0.0364(8) Uani 1 1 d .
C14A C 1.30296(12) -0.0952(2) -0.33439(9) 0.0436(9) Uani 1 1 d .
H14A H 1.2895 -0.0995 -0.3573 0.052 Uiso 1 1 calc R
C15A C 1.29648(11) -0.0217(2) -0.31721(8) 0.0416(9) Uani 1 1 d .
H15A H 1.2789 0.0245 -0.3285 0.050 Uiso 1 1 calc R
C16A C 1.31547(10) -0.0151(2) -0.28360(8) 0.0324(7) Uani 1 1 d .
C17A C 1.34162(10) -0.0821(2) -0.26730(8) 0.0342(7) Uani 1 1 d .
H17A H 1.3550 -0.0777 -0.2444 0.041 Uiso 1 1 calc R
C18A C 1.34807(11) -0.1554(2) -0.28453(8) 0.0360(8) Uani 1 1 d .
H18A H 1.3657 -0.2013 -0.2732 0.043 Uiso 1 1 calc R
C19A C 1.30896(10) 0.0633(2) -0.26486(8) 0.0313(7) Uani 1 1 d .
O1A O 1.28066(7) 0.11585(14) -0.27890(6) 0.0368(6) Uani 1 1 d .
O2A O 1.33192(7) 0.07245(14) -0.23546(5) 0.0351(5) Uani 1 1 d .
C20A C 1.43633(10) -0.6713(2) -0.36503(8) 0.0345(8) Uani 1 1 d .
C21A C 1.43751(10) -0.6935(2) -0.33324(9) 0.0382(8) Uani 1 1 d .
H21A H 1.4230 -0.6586 -0.3223 0.046 Uiso 1 1 calc R
C22A C 1.46008(11) -0.7672(2) -0.31740(9) 0.0382(8) Uani 1 1 d .
H22A H 1.4604 -0.7816 -0.2958 0.046 Uiso 1 1 calc R
C23A C 1.48170(10) -0.8190(2) -0.33248(9) 0.0375(8) Uani 1 1 d .
C24A C 1.48168(11) -0.7939(2) -0.36395(9) 0.0397(8) Uani 1 1 d .
H24A H 1.4972 -0.8272 -0.3746 0.048 Uiso 1 1 calc R
C25A C 1.45929(11) -0.7212(2) -0.37970(9) 0.0399(8) Uani 1 1 d .
H25A H 1.4598 -0.7054 -0.4010 0.048 Uiso 1 1 calc R
C26A C 1.50425(10) -0.9002(2) -0.31684(9) 0.0384(8) Uani 1 1 d .
C27A C 1.51877(10) -0.9093(2) -0.28302(9) 0.0385(8) Uani 1 1 d .
H27A H 1.5143 -0.8632 -0.2695 0.046 Uiso 1 1 calc R
C28A C 1.53985(10) -0.9852(2) -0.26866(8) 0.0367(8) Uani 1 1 d .
H28A H 1.5501 -0.9901 -0.2455 0.044 Uiso 1 1 calc R
C29A C 1.54595(10) -1.0541(2) -0.28838(9) 0.0362(8) Uani 1 1 d .
C30A C 1.53076(11) -1.0454(2) -0.32199(9) 0.0428(9) Uani 1 1 d .
H30A H 1.5344 -1.0923 -0.3356 0.051 Uiso 1 1 calc R
C31A C 1.51038(11) -0.9700(2) -0.33613(9) 0.0436(9) Uani 1 1 d .
H31A H 1.5003 -0.9652 -0.3593 0.052 Uiso 1 1 calc R
C32A C 1.56898(10) -1.1362(2) -0.27362(9) 0.0371(8) Uani 1 1 d .
O3A O 1.58455(7) -1.13719(16) -0.24272(6) 0.0414(6) Uani 1 1 d .
O4A O 1.57223(8) -1.19529(15) -0.29320(6) 0.0424(6) Uani 1 1 d .
C33A C 1.34355(11) -0.5546(2) -0.47161(8) 0.0417(9) Uani 1 1 d .
C34A C 1.35491(18) -0.6172(4) -0.48936(11) 0.089(2) Uani 1 1 d .
H34A H 1.3789 -0.6505 -0.4793 0.107 Uiso 1 1 calc R
C35A C 1.33290(18) -0.6346(4) -0.52173(11) 0.087(2) Uani 1 1 d .
H35A H 1.3419 -0.6800 -0.5331 0.105 Uiso 1 1 calc R
C36A C 1.29831(12) -0.5877(3) -0.53779(9) 0.0460(9) Uani 1 1 d .
C37A C 1.29027(16) -0.5186(3) -0.52150(10) 0.0729(16) Uani 1 1 d .
H37A H 1.2688 -0.4796 -0.5325 0.087 Uiso 1 1 calc R
C38A C 1.31230(15) -0.5016(3) -0.48875(10) 0.0710(16) Uani 1 1 d .
H38A H 1.3053 -0.4517 -0.4782 0.085 Uiso 1 1 calc R
C39A C 1.27278(12) -0.6103(3) -0.57213(9) 0.0455(9) Uani 1 1 d .
C40A C 1.28922(13) -0.6494(3) -0.59394(10) 0.0573(11) Uani 1 1 d .
H40A H 1.3176 -0.6610 -0.5873 0.069 Uiso 1 1 calc R
C41A C 1.26572(13) -0.6720(3) -0.62508(9) 0.0545(11) Uani 1 1 d .
H41A H 1.2780 -0.6990 -0.6396 0.065 Uiso 1 1 calc R
C42A C 1.22407(10) -0.6557(2) -0.63555(8) 0.0378(8) Uani 1 1 d .
C43A C 1.20744(12) -0.6135(3) -0.61427(9) 0.0541(11) Uani 1 1 d .
H43A H 1.1793 -0.5993 -0.6213 0.065 Uiso 1 1 calc R
C44A C 1.23135(12) -0.5917(3) -0.58279(10) 0.0585(12) Uani 1 1 d .
H44A H 1.2193 -0.5636 -0.5683 0.070 Uiso 1 1 calc R
C45A C 1.19852(12) -0.6849(2) -0.66898(8) 0.0406(9) Uani 1 1 d .
C5A C 1.36461(11) -0.5416(2) -0.43553(8) 0.0381(8) Uani 1 1 d .
C6A C 1.35660(11) -0.4685(2) -0.41923(8) 0.0389(8) Uani 1 1 d .
H6A H 1.3394 -0.4231 -0.4314 0.047 Uiso 1 1 calc R
O2 O 1.34525(7) 0.26289(13) -0.24485(5) 0.0326(5) Uani 1 1 d .
C1B C 1.49603(10) -0.4314(2) -0.36407(7) 0.0305(7) Uani 1 1 d .
C2B C 1.52689(10) -0.4840(2) -0.34406(8) 0.0344(8) Uani 1 1 d .
H2B H 1.5369 -0.4722 -0.3212 0.041 Uiso 1 1 calc R
C3B C 1.54329(10) -0.5534(2) -0.35686(8) 0.0332(7) Uani 1 1 d .
C4B C 1.52933(11) -0.5689(2) -0.39044(8) 0.0357(8) Uani 1 1 d .
H4B H 1.5416 -0.6141 -0.3995 0.043 Uiso 1 1 calc R
C5B C 1.49748(10) -0.5188(2) -0.41109(8) 0.0343(8) Uani 1 1 d .
C6B C 1.48124(10) -0.4506(2) -0.39722(8) 0.0338(7) Uani 1 1 d .
H6B H 1.4594 -0.4164 -0.4109 0.041 Uiso 1 1 calc R
C7B C 1.48015(10) -0.3542(2) -0.35003(8) 0.0325(7) Uani 1 1 d .
C8B C 1.47028(11) -0.2754(2) -0.36772(8) 0.0371(8) Uani 1 1 d .
H8B H 1.4728 -0.2717 -0.3891 0.044 Uiso 1 1 calc R
C9B C 1.45693(11) -0.2029(2) -0.35462(9) 0.0397(8) Uani 1 1 d .
H9B H 1.4503 -0.1498 -0.3671 0.048 Uiso 1 1 calc R
C10B C 1.45292(10) -0.2057(2) -0.32327(8) 0.0332(7) Uani 1 1 d .
C11B C 1.46175(11) -0.2855(2) -0.30629(8) 0.0391(8) Uani 1 1 d .
H11B H 1.4584 -0.2900 -0.2853 0.047 Uiso 1 1 calc R
C12B C 1.47528(11) -0.3579(2) -0.31931(8) 0.0361(8) Uani 1 1 d .
H12B H 1.4814 -0.4114 -0.3070 0.043 Uiso 1 1 calc R
C13B C 1.44032(11) -0.1259(2) -0.30872(8) 0.0358(8) Uani 1 1 d .
C14B C 1.41526(11) -0.0616(2) -0.32845(8) 0.0390(8) Uani 1 1 d .
H14B H 1.4055 -0.0700 -0.3515 0.047 Uiso 1 1 calc R
C15B C 1.40441(11) 0.0133(2) -0.31528(8) 0.0375(8) Uani 1 1 d .
H15B H 1.3875 0.0564 -0.3292 0.045 Uiso 1 1 calc R
C16B C 1.41799(10) 0.0268(2) -0.28150(8) 0.0330(7) Uani 1 1 d .
C17B C 1.44271(10) -0.0363(2) -0.26160(8) 0.0347(7) Uani 1 1 d .
H17B H 1.4522 -0.0277 -0.2385 0.042 Uiso 1 1 calc R
C18B C 1.45388(10) -0.1119(2) -0.27490(8) 0.0345(7) Uani 1 1 d .
H18B H 1.4709 -0.1547 -0.2609 0.041 Uiso 1 1 calc R
C19B C 1.40524(10) 0.1078(2) -0.26741(8) 0.0326(7) Uani 1 1 d .
O1B O 1.38537(7) 0.16550(15) -0.28752(5) 0.0371(5) Uani 1 1 d .
O2B O 1.41604(7) 0.11399(14) -0.23690(5) 0.0348(5) Uani 1 1 d .
C20B C 1.57384(10) -0.6142(2) -0.33484(8) 0.0342(8) Uani 1 1 d .
C21B C 1.56179(10) -0.6634(2) -0.31204(8) 0.0334(7) Uani 1 1 d .
H21B H 1.5359 -0.6533 -0.3094 0.040 Uiso 1 1 calc R
C22B C 1.58753(10) -0.7267(2) -0.29340(8) 0.0352(8) Uani 1 1 d .
H22B H 1.5789 -0.7606 -0.2782 0.042 Uiso 1 1 calc R
C23B C 1.62588(10) -0.7421(2) -0.29629(8) 0.0355(8) Uani 1 1 d .
C24B C 1.63811(12) -0.6892(2) -0.31805(11) 0.0515(10) Uani 1 1 d .
H24B H 1.6647 -0.6960 -0.3197 0.062 Uiso 1 1 calc R
C25B C 1.61211(12) -0.6271(3) -0.33724(11) 0.0507(10) Uani 1 1 d .
H25B H 1.6208 -0.5928 -0.3523 0.061 Uiso 1 1 calc R
C26B C 1.65192(10) -0.8147(2) -0.27737(9) 0.0359(8) Uani 1 1 d .
C27B C 1.69430(11) -0.8067(2) -0.26470(11) 0.0494(10) Uani 1 1 d .
H27B H 1.7070 -0.7523 -0.2670 0.059 Uiso 1 1 calc R
C28B C 1.71780(11) -0.8775(2) -0.24877(10) 0.0474(10) Uani 1 1 d .
H28B H 1.7465 -0.8713 -0.2401 0.057 Uiso 1 1 calc R
C29B C 1.69979(10) -0.9570(2) -0.24545(8) 0.0342(8) Uani 1 1 d .
C30B C 1.65780(10) -0.9646(2) -0.25729(9) 0.0394(8) Uani 1 1 d .
H30B H 1.6451 -1.0186 -0.2546 0.047 Uiso 1 1 calc R
C31B C 1.63438(11) -0.8938(2) -0.27293(9) 0.0390(8) Uani 1 1 d .
H31B H 1.6056 -0.8998 -0.2808 0.047 Uiso 1 1 calc R
C32B C 1.72520(10) -1.0356(2) -0.23099(8) 0.0359(8) Uani 1 1 d .
O3B O 1.76171(7) -1.02156(15) -0.21380(6) 0.0402(6) Uani 1 1 d .
O4B O 1.70919(7) -1.10997(14) -0.23744(7) 0.0443(6) Uani 1 1 d .
C33B C 1.48084(11) -0.5394(2) -0.44662(8) 0.0362(8) Uani 1 1 d .
C34B C 1.48283(13) -0.6229(3) -0.45901(9) 0.0486(10) Uani 1 1 d .
H34B H 1.4953 -0.6696 -0.4444 0.058 Uiso 1 1 calc R
C35B C 1.46702(13) -0.6404(3) -0.49228(9) 0.0495(10) Uani 1 1 d .
H35B H 1.4692 -0.6986 -0.5001 0.059 Uiso 1 1 calc R
C36B C 1.44826(11) -0.5752(2) -0.51431(8) 0.0411(8) Uani 1 1 d .
C37B C 1.44677(12) -0.4903(3) -0.50207(9) 0.0475(9) Uani 1 1 d .
H37B H 1.4344 -0.4439 -0.5168 0.057 Uiso 1 1 calc R
C38B C 1.46278(12) -0.4720(3) -0.46901(9) 0.0488(10) Uani 1 1 d .
H38B H 1.4616 -0.4133 -0.4614 0.059 Uiso 1 1 calc R
C39B C 1.43053(11) -0.5930(3) -0.55005(8) 0.0412(9) Uani 1 1 d .
C40B C 1.44796(11) -0.6509(3) -0.56650(8) 0.0423(9) Uani 1 1 d .
H40B H 1.4717 -0.6828 -0.5546 0.051 Uiso 1 1 calc R
C41B C 1.43151(11) -0.6639(2) -0.60020(8) 0.0394(8) Uani 1 1 d .
H41B H 1.4445 -0.7027 -0.6112 0.047 Uiso 1 1 calc R
C42B C 1.39625(11) -0.6199(2) -0.61748(8) 0.0378(8) Uani 1 1 d .
C43B C 1.37847(12) -0.5610(3) -0.60134(9) 0.0483(10) Uani 1 1 d .
H43B H 1.3543 -0.5306 -0.6132 0.058 Uiso 1 1 calc R
C44B C 1.39557(12) -0.5460(3) -0.56799(9) 0.0500(10) Uani 1 1 d .
H44B H 1.3837 -0.5039 -0.5573 0.060 Uiso 1 1 calc R
C45B C 1.37646(11) -0.6345(2) -0.65317(8) 0.0366(8) Uani 1 1 d .
O5B O 1.39709(7) -0.66852(15) -0.66934(5) 0.0372(5) Uani 1 1 d .
O6B O 1.33979(7) -0.60976(17) -0.66411(5) 0.0425(6) Uani 1 1 d .

loop_
_atom_site_aniso_label
_atom_site_aniso_U_11
_atom_site_aniso_U_22
_atom_site_aniso_U_33
_atom_site_aniso_U_23
_atom_site_aniso_U_13
_atom_site_aniso_U_12
Zn1 0.0313(2) 0.0269(2) 0.0242(2) 0.00255(15) 0.00200(17) -0.00146(16)
Zn2 0.0335(2) 0.0290(2) 0.0265(2) 0.00103(16) 0.00696(17) 0.00068(17)
Zn3 0.0426(3) 0.0322(2) 0.0273(2) 0.00334(17) 0.01139(19) 0.00595(18)
Zn4 0.0307(2) 0.0242(2) 0.0237(2) 0.00050(15) 0.00586(16) -0.00047(15)
O1 0.0334(11) 0.0277(11) 0.0241(10) -0.0001(8) 0.0041(9) 0.0000(9)
C1A 0.0387(18) 0.0293(16) 0.0348(17) -0.0034(13) 0.0089(14) 0.0011(13)
C2A 0.0395(18) 0.0330(17) 0.0305(17) -0.0023(13) 0.0044(14) 0.0005(14)
C3A 0.0363(17) 0.0251(15) 0.0356(17) -0.0013(13) 0.0085(14) 0.0003(13)
C4A 0.0416(18) 0.0288(16) 0.0357(18) -0.0065(13) 0.0063(15) 0.0012(14)
O5A 0.0657(18) 0.0607(17) 0.0279(13) -0.0043(12) 0.0091(12) 0.0227(14)
O6A 0.0416(14) 0.0461(14) 0.0284(11) -0.0087(10) 0.0066(10) -0.0012(11)
C7A 0.0443(19) 0.0272(16) 0.0361(18) -0.0075(13) 0.0089(15) 0.0037(14)
C8A 0.058(2) 0.0344(18) 0.0322(18) -0.0036(14) 0.0117(16) 0.0077(16)
C9A 0.059(2) 0.0280(17) 0.0370(19) -0.0016(14) 0.0120(17) 0.0083(15)
C10A 0.0441(19) 0.0305(17) 0.0363(18) -0.0055(14) 0.0103(15) 0.0066(14)
C11A 0.051(2) 0.0322(17) 0.0378(19) -0.0009(14) 0.0155(16) 0.0013(15)
C12A 0.047(2) 0.0291(17) 0.0348(18) -0.0016(13) 0.0122(15) 0.0025(14)
C13A 0.0461(19) 0.0265(16) 0.0356(18) -0.0023(13) 0.0115(15) 0.0027(14)
C14A 0.056(2) 0.0379(19) 0.0353(19) -0.0036(15) 0.0123(17) 0.0130(16)
C15A 0.049(2) 0.0388(19) 0.0341(18) -0.0023(14) 0.0094(16) 0.0108(16)
C16A 0.0358(17) 0.0263(16) 0.0358(17) -0.0005(13) 0.0120(14) 0.0020(13)
C17A 0.0383(18) 0.0284(16) 0.0346(17) 0.0019(13) 0.0095(14) 0.0023(13)
C18A 0.0458(19) 0.0269(16) 0.0365(18) -0.0007(13) 0.0145(15) 0.0041(14)
C19A 0.0327(17) 0.0231(15) 0.0369(18) -0.0044(13) 0.0093(14) -0.0005(12)
O1A 0.0339(12) 0.0277(11) 0.0401(13) -0.0081(9) -0.0005(10) 0.0059(9)
O2A 0.0366(12) 0.0325(12) 0.0314(12) 0.0019(9) 0.0039(10) 0.0040(9)
C20A 0.0335(17) 0.0299(16) 0.0364(18) 0.0009(13) 0.0060(14) -0.0026(13)
C21A 0.0345(18) 0.0383(19) 0.042(2) 0.0040(15) 0.0121(15) 0.0007(14)
C22A 0.0385(18) 0.0369(18) 0.0390(19) 0.0071(14) 0.0119(15) 0.0026(15)
C23A 0.0296(17) 0.0372(18) 0.0428(19) 0.0028(15) 0.0072(15) 0.0002(14)
C24A 0.0409(19) 0.0355(18) 0.0382(19) -0.0023(14) 0.0061(15) 0.0062(15)
C25A 0.046(2) 0.0372(18) 0.0339(18) 0.0017(14) 0.0093(16) 0.0044(15)
C26A 0.0307(17) 0.0380(18) 0.0413(19) 0.0009(15) 0.0040(15) -0.0017(14)
C27A 0.0343(17) 0.0389(18) 0.044(2) 0.0036(15) 0.0146(15) 0.0019(14)
C28A 0.0367(18) 0.0404(19) 0.0341(18) 0.0041(14) 0.0125(15) -0.0011(14)
C29A 0.0331(17) 0.0329(17) 0.0418(19) -0.0007(14) 0.0104(15) 0.0009(13)
C30A 0.043(2) 0.0372(19) 0.043(2) -0.0040(15) 0.0062(16) 0.0032(15)
C31A 0.047(2) 0.0379(19) 0.0379(19) 0.0018(15) 0.0022(16) 0.0103(16)
C32A 0.0337(17) 0.0362(18) 0.041(2) -0.0031(15) 0.0119(15) -0.0006(14)
O3A 0.0449(14) 0.0429(14) 0.0362(13) 0.0023(10) 0.0126(11) 0.0074(11)
O4A 0.0436(14) 0.0368(13) 0.0436(14) -0.0044(11) 0.0091(11) 0.0026(10)
C33A 0.048(2) 0.0407(19) 0.0316(18) -0.0058(15) 0.0059(16) 0.0042(16)
C34A 0.095(4) 0.102(4) 0.047(3) -0.021(3) -0.012(3) 0.060(3)
C35A 0.103(4) 0.101(4) 0.039(2) -0.024(2) -0.006(2) 0.051(3)
C36A 0.049(2) 0.050(2) 0.0341(19) -0.0097(16) 0.0056(16) 0.0045(17)
C37A 0.085(3) 0.059(3) 0.045(2) -0.019(2) -0.022(2) 0.032(2)
C38A 0.090(3) 0.052(2) 0.043(2) -0.0198(19) -0.019(2) 0.030(2)
C39A 0.045(2) 0.050(2) 0.0356(19) -0.0048(16) 0.0052(16) 0.0064(17)
C40A 0.042(2) 0.091(3) 0.038(2) -0.011(2) 0.0112(17) 0.009(2)
C41A 0.049(2) 0.081(3) 0.033(2) -0.0080(19) 0.0115(17) 0.009(2)
C42A 0.0378(18) 0.0450(19) 0.0287(17) -0.0043(14) 0.0077(14) 0.0008(15)
C43A 0.038(2) 0.078(3) 0.039(2) -0.0234(19) 0.0030(17) 0.0072(19)
C44A 0.044(2) 0.083(3) 0.044(2) -0.029(2) 0.0075(18) 0.012(2)
C45A 0.052(2) 0.0401(19) 0.0256(17) -0.0018(14) 0.0061(16) 0.0069(16)
C5A 0.0411(19) 0.0328(17) 0.0337(18) -0.0033(14) 0.0021(15) 0.0020(14)
C6A 0.046(2) 0.0304(17) 0.0373(18) -0.0028(14) 0.0083(16) 0.0061(14)
O2 0.0344(12) 0.0272(11) 0.0336(12) -0.0018(9) 0.0068(10) -0.0002(9)
C1B 0.0353(17) 0.0267(15) 0.0273(16) -0.0026(12) 0.0069(13) -0.0038(12)
C2B 0.0413(18) 0.0325(17) 0.0251(16) -0.0007(13) 0.0041(14) -0.0013(14)
C3B 0.0395(18) 0.0278(16) 0.0286(16) 0.0032(13) 0.0056(14) 0.0011(13)
C4B 0.0448(19) 0.0309(17) 0.0299(17) -0.0036(13) 0.0096(14) 0.0030(14)
C5B 0.0410(18) 0.0328(17) 0.0262(16) -0.0019(13) 0.0066(14) -0.0026(14)
C6B 0.0418(18) 0.0295(16) 0.0264(16) 0.0024(13) 0.0054(14) 0.0035(13)
C7B 0.0413(18) 0.0295(16) 0.0266(16) -0.0035(12) 0.0108(14) -0.0007(13)
C8B 0.051(2) 0.0308(17) 0.0294(17) 0.0002(13) 0.0124(15) 0.0054(14)
C9B 0.052(2) 0.0294(17) 0.0371(19) 0.0020(14) 0.0137(16) 0.0055(15)
C10B 0.0431(19) 0.0304(16) 0.0267(16) -0.0041(13) 0.0117(14) 0.0041(14)
C11B 0.052(2) 0.0355(18) 0.0299(17) -0.0011(14) 0.0122(15) 0.0041(15)
C12B 0.049(2) 0.0307(17) 0.0314(17) 0.0004(13) 0.0159(15) 0.0024(14)
C13B 0.0412(19) 0.0305(17) 0.0381(18) 0.0002(13) 0.0158(15) -0.0022(14)
C14B 0.053(2) 0.0336(18) 0.0300(17) -0.0006(13) 0.0121(15) 0.0062(15)
C15B 0.049(2) 0.0284(16) 0.0370(18) 0.0058(14) 0.0163(16) 0.0051(14)
C16B 0.0348(17) 0.0291(16) 0.0385(18) -0.0019(13) 0.0162(14) -0.0002(13)
C17B 0.0380(18) 0.0345(17) 0.0328(17) -0.0033(13) 0.0130(14) -0.0024(14)
C18B 0.0374(18) 0.0307(17) 0.0340(17) -0.0014(13) 0.0094(14) 0.0041(13)
C19B 0.0358(17) 0.0280(16) 0.0352(18) 0.0003(13) 0.0128(14) -0.0041(13)
O1B 0.0455(13) 0.0324(12) 0.0346(12) -0.0005(10) 0.0144(10) 0.0026(10)
O2B 0.0378(12) 0.0335(12) 0.0305(12) -0.0014(9) 0.0073(10) 0.0017(9)
C20B 0.0415(19) 0.0260(16) 0.0325(17) 0.0008(13) 0.0081(14) 0.0034(13)
C21B 0.0391(18) 0.0247(15) 0.0341(17) -0.0022(13) 0.0083(14) 0.0004(13)
C22B 0.0400(19) 0.0263(16) 0.0352(18) 0.0001(13) 0.0058(15) -0.0012(13)
C23B 0.0386(18) 0.0249(16) 0.0403(18) 0.0007(13) 0.0084(15) 0.0022(13)
C24B 0.044(2) 0.040(2) 0.072(3) 0.0216(19) 0.020(2) 0.0081(16)
C25B 0.051(2) 0.040(2) 0.064(3) 0.0196(18) 0.024(2) 0.0073(17)
C26B 0.0386(18) 0.0247(16) 0.0421(19) 0.0021(13) 0.0097(15) 0.0008(13)
C27B 0.0347(19) 0.0247(17) 0.081(3) 0.0127(17) 0.0065(19) -0.0030(14)
C28B 0.0325(18) 0.0309(18) 0.069(3) 0.0056(17) 0.0025(17) -0.0036(14)
C29B 0.0347(17) 0.0208(15) 0.0424(19) -0.0060(13) 0.0053(15) 0.0027(12)
C30B 0.0362(18) 0.0249(16) 0.054(2) 0.0008(14) 0.0099(16) 0.0005(13)
C31B 0.0345(18) 0.0280(17) 0.051(2) 0.0021(14) 0.0090(16) 0.0006(13)
C32B 0.0370(18) 0.0242(16) 0.0410(19) -0.0026(13) 0.0044(15) 0.0043(13)
O3B 0.0352(12) 0.0293(12) 0.0477(14) -0.0103(10) 0.0011(11) 0.0030(9)
O4B 0.0358(12) 0.0214(11) 0.0661(17) -0.0007(10) 0.0022(12) 0.0003(9)
C33B 0.0442(19) 0.0374(18) 0.0248(16) -0.0027(13) 0.0080(14) 0.0034(14)
C34B 0.060(2) 0.048(2) 0.0292(18) -0.0028(15) 0.0018(17) 0.0060(18)
C35B 0.064(3) 0.048(2) 0.0334(19) -0.0096(16) 0.0107(18) 0.0053(18)
C36B 0.043(2) 0.052(2) 0.0258(17) -0.0058(15) 0.0071(15) -0.0005(16)
C37B 0.053(2) 0.051(2) 0.0319(18) -0.0031(16) 0.0046(16) 0.0071(18)
C38B 0.055(2) 0.049(2) 0.040(2) -0.0039(16) 0.0099(18) 0.0063(18)
C39B 0.043(2) 0.051(2) 0.0248(17) -0.0053(15) 0.0035(15) 0.0018(16)
C40B 0.0411(19) 0.052(2) 0.0275(17) -0.0067(15) 0.0018(15) 0.0023(16)
C41B 0.0405(19) 0.045(2) 0.0299(17) -0.0076(14) 0.0074(15) -0.0005(15)
C42B 0.0437(19) 0.0414(19) 0.0275(17) -0.0048(14) 0.0101(15) -0.0019(15)
C43B 0.043(2) 0.059(2) 0.0351(19) -0.0022(17) 0.0007(16) 0.0058(18)
C44B 0.049(2) 0.062(2) 0.0337(19) -0.0123(17) 0.0051(17) 0.0056(18)
C45B 0.0404(19) 0.0336(17) 0.0310(17) -0.0011(14) 0.0043(15) -0.0049(14)
O5B 0.0417(13) 0.0371(12) 0.0302(12) -0.0037(10) 0.0078(10) 0.0002(10)
O6B 0.0421(14) 0.0537(15) 0.0271(12) -0.0072(10) 0.0042(10) -0.0010(11)

loop_
_atom_type_symbol
_atom_type_description
_atom_type_scat_dispersion_real
_atom_type_scat_dispersion_imag
_atom_type_scat_source
C C 0.0181 0.0091 'International Tables Vol C Tables 4.2.6.8 and 6.1.1.4'
H H 0.0000 0.0000 'International Tables Vol C Tables 4.2.6.8 and 6.1.1.4'
O O 0.0492 0.0322 'International Tables Vol C Tables 4.2.6.8 and 6.1.1.4'
Zn Zn -1.5491 0.6778 'International Tables Vol C Tables 4.2.6.8 and 6.1.1.4'
N N 0.0311 0.0180 'International Tables Vol C Tables 4.2.6.8 and 6.1.1.4'

loop_
_geom_angle_atom_site_label_1
_geom_angle_atom_site_label_2
_geom_angle_atom_site_label_3
_geom_angle
_geom_angle_site_symmetry_1
_geom_angle_site_symmetry_3
O6B Zn1 O1 115.10(10) 8_545 .
O6B Zn1 O3B 109.90(10) 8_545 6_545
O1 Zn1 O3B 116.19(9) . 6_545
O6B Zn1 O2A 102.86(10) 8_545 .
O1 Zn1 O2A 112.44(9) . .
O3B Zn1 O2A 98.30(10) 6_545 .
O6A Zn2 O1B 109.87(10) 2_764 .
O6A Zn2 O3A 109.56(10) 2_764 4_764
O1B Zn2 O3A 114.13(10) . 4_764
O6A Zn2 O2 121.37(10) 2_764 .
O1B Zn2 O2 100.04(10) . .
O3A Zn2 O2 101.68(10) 4_764 .
O6A Zn2 Zn3 161.59(8) 2_764 .
O1B Zn2 Zn3 75.20(7) . .
O3A Zn2 Zn3 82.93(7) 4_764 .
O2 Zn2 Zn3 40.81(6) . .
O5B Zn3 O2B 115.75(10) 8_545 .
O5B Zn3 O2 126.15(10) 8_545 .
O2B Zn3 O2 112.11(9) . .
O5B Zn3 O4A 99.15(10) 8_545 4_764
O2B Zn3 O4A 103.86(10) . 4_764
O2 Zn3 O4A 91.96(9) . 4_764
O5B Zn3 Zn2 163.85(7) 8_545 .
O2B Zn3 Zn2 80.39(7) . .
O2 Zn3 Zn2 40.59(7) . .
O4A Zn3 Zn2 75.28(7) 4_764 .
O1 Zn4 O1A 96.87(9) 7_754 .
O1 Zn4 O5A 97.66(10) 7_754 2_764
O1A Zn4 O5A 84.42(11) . 2_764
O1 Zn4 O2 161.35(9) 7_754 .
O1A Zn4 O2 97.91(8) . .
O5A Zn4 O2 95.04(10) 2_764 .
O1 Zn4 O4B 90.68(9) 7_754 4_764
O1A Zn4 O4B 169.89(11) . 4_764
O5A Zn4 O4B 87.93(11) 2_764 4_764
O2 Zn4 O4B 76.16(8) . 4_764
O1 Zn4 O1 83.48(8) 7_754 .
O1A Zn4 O1 95.14(9) . .
O5A Zn4 O1 178.82(11) 2_764 .
O2 Zn4 O1 83.93(8) . .
O4B Zn4 O1 92.39(10) 4_764 .
O1 Zn4 Zn4 43.32(6) 7_754 7_754
O1A Zn4 Zn4 98.02(7) . 7_754
O5A Zn4 Zn4 140.98(8) 2_764 7_754
O2 Zn4 Zn4 122.82(7) . 7_754
O4B Zn4 Zn4 92.09(8) 4_764 7_754
O1 Zn4 Zn4 40.16(6) . 7_754
Zn1 O1 Zn4 117.93(11) . 7_754
Zn1 O1 Zn4 104.37(10) . .
Zn4 O1 Zn4 96.52(8) 7_754 .
C6A C1A C2A 118.7(3) . .
C6A C1A C7A 120.5(3) . .
C2A C1A C7A 120.8(3) . .
C3A C2A C1A 121.1(3) . .
C3A C2A H2A 119.5 . .
C1A C2A H2A 119.5 . .
C2A C3A C4A 118.4(3) . .
C2A C3A C20A 121.9(3) . .
C4A C3A C20A 119.6(3) . .
C5A C4A C3A 121.8(3) . .
C5A C4A H4A 119.1 . .
C3A C4A H4A 119.1 . .
C45A O5A Zn4 139.2(2) . 2_744
C45A O6A Zn2 113.6(2) . 2_744
C8A C7A C12A 117.8(3) . .
C8A C7A C1A 120.8(3) . .
C12A C7A C1A 121.4(3) . .
C9A C8A C7A 120.6(3) . .
C9A C8A H8A 119.7 . .
C7A C8A H8A 119.7 . .
C10A C9A C8A 121.1(3) . .
C10A C9A H9A 119.4 . .
C8A C9A H9A 119.4 . .
C9A C10A C11A 118.6(3) . .
C9A C10A C13A 120.7(3) . .
C11A C10A C13A 120.6(3) . .
C12A C11A C10A 120.0(3) . .
C12A C11A H11A 120.0 . .
C10A C11A H11A 120.0 . .
C11A C12A C7A 121.9(3) . .
C11A C12A H12A 119.1 . .
C7A C12A H12A 119.1 . .
C18A C13A C14A 118.8(3) . .
C18A C13A C10A 119.4(3) . .
C14A C13A C10A 121.8(3) . .
C15A C14A C13A 120.3(3) . .
C15A C14A H14A 119.8 . .
C13A C14A H14A 119.8 . .
C14A C15A C16A 120.5(3) . .
C14A C15A H15A 119.8 . .
C16A C15A H15A 119.8 . .
C15A C16A C17A 119.5(3) . .
C15A C16A C19A 121.2(3) . .
C17A C16A C19A 119.3(3) . .
C18A C17A C16A 119.9(3) . .
C18A C17A H17A 120.0 . .
C16A C17A H17A 120.0 . .
C17A C18A C13A 121.0(3) . .
C17A C18A H18A 119.5 . .
C13A C18A H18A 119.5 . .
O1A C19A O2A 123.9(3) . .
O1A C19A C16A 118.0(3) . .
O2A C19A C16A 118.1(3) . .
C19A O1A Zn4 123.83(19) . .
C19A O2A Zn1 111.0(2) . .
C25A C20A C21A 118.3(3) . .
C25A C20A C3A 120.9(3) . .
C21A C20A C3A 120.7(3) . .
C20A C21A C22A 120.3(3) . .
C20A C21A H21A 119.8 . .
C22A C21A H21A 119.8 . .
C23A C22A C21A 121.5(3) . .
C23A C22A H22A 119.3 . .
C21A C22A H22A 119.3 . .
C22A C23A C24A 117.8(3) . .
C22A C23A C26A 122.5(3) . .
C24A C23A C26A 119.7(3) . .
C25A C24A C23A 120.8(3) . .
C25A C24A H24A 119.6 . .
C23A C24A H24A 119.6 . .
C20A C25A C24A 121.3(3) . .
C20A C25A H25A 119.4 . .
C24A C25A H25A 119.4 . .
C27A C26A C31A 118.4(3) . .
C27A C26A C23A 121.2(3) . .
C31A C26A C23A 120.4(3) . .
C26A C27A C28A 120.8(3) . .
C26A C27A H27A 119.6 . .
C28A C27A H27A 119.6 . .
C27A C28A C29A 120.0(3) . .
C27A C28A H28A 120.0 . .
C29A C28A H28A 120.0 . .
C30A C29A C28A 119.0(3) . .
C30A C29A C32A 119.8(3) . .
C28A C29A C32A 121.2(3) . .
C31A C30A C29A 121.0(3) . .
C31A C30A H30A 119.5 . .
C29A C30A H30A 119.5 . .
C30A C31A C26A 120.9(3) . .
C30A C31A H31A 119.6 . .
C26A C31A H31A 119.6 . .
O4A C32A O3A 126.7(3) . .
O4A C32A C29A 116.7(3) . .
O3A C32A C29A 116.5(3) . .
C32A O3A Zn2 122.4(2) . 4_734
C32A O4A Zn3 130.5(2) . 4_734
C34A C33A C38A 115.4(3) . .
C34A C33A C5A 122.8(3) . .
C38A C33A C5A 121.8(3) . .
C33A C34A C35A 122.4(4) . .
C33A C34A H34A 118.8 . .
C35A C34A H34A 118.8 . .
C36A C35A C34A 121.6(4) . .
C36A C35A H35A 119.2 . .
C34A C35A H35A 119.2 . .
C37A C36A C35A 115.5(3) . .
C37A C36A C39A 122.6(3) . .
C35A C36A C39A 121.8(4) . .
C36A C37A C38A 122.3(4) . .
C36A C37A H37A 118.8 . .
C38A C37A H37A 118.8 . .
C33A C38A C37A 121.8(4) . .
C33A C38A H38A 119.1 . .
C37A C38A H38A 119.1 . .
C40A C39A C44A 117.9(3) . .
C40A C39A C36A 121.8(3) . .
C44A C39A C36A 120.3(4) . .
C41A C40A C39A 121.8(4) . .
C41A C40A H40A 119.1 . .
C39A C40A H40A 119.1 . .
C40A C41A C42A 120.5(4) . .
C40A C41A H41A 119.8 . .
C42A C41A H41A 119.8 . .
C43A C42A C41A 118.3(3) . .
C43A C42A C45A 121.9(3) . .
C41A C42A C45A 119.8(3) . .
C42A C43A C44A 120.8(4) . .
C42A C43A H43A 119.6 . .
C44A C43A H43A 119.6 . .
C43A C44A C39A 120.7(4) . .
C43A C44A H44A 119.6 . .
C39A C44A H44A 119.6 . .
O5A C45A O6A 124.4(3) . .
O5A C45A C42A 117.6(3) . .
O6A C45A C42A 118.0(3) . .
C6A C5A C4A 118.4(3) . .
C6A C5A C33A 121.2(3) . .
C4A C5A C33A 120.3(3) . .
C5A C6A C1A 121.6(3) . .
C5A C6A H6A 119.2 . .
C1A C6A H6A 119.2 . .
Zn2 O2 Zn3 98.59(10) . .
Zn2 O2 Zn4 105.90(9) . .
Zn3 O2 Zn4 140.17(11) . .
C6B C1B C2B 118.7(3) . .
C6B C1B C7B 121.0(3) . .
C2B C1B C7B 120.3(3) . .
C3B C2B C1B 121.2(3) . .
C3B C2B H2B 119.4 . .
C1B C2B H2B 119.4 . .
C2B C3B C4B 119.2(3) . .
C2B C3B C20B 120.7(3) . .
C4B C3B C20B 120.1(3) . .
C3B C4B C5B 121.0(3) . .
C3B C4B H4B 119.5 . .
C5B C4B H4B 119.5 . .
C6B C5B C4B 118.0(3) . .
C6B C5B C33B 121.1(3) . .
C4B C5B C33B 120.8(3) . .
C1B C6B C5B 121.8(3) . .
C1B C6B H6B 119.1 . .
C5B C6B H6B 119.1 . .
C12B C7B C8B 118.2(3) . .
C12B C7B C1B 121.7(3) . .
C8B C7B C1B 120.1(3) . .
C9B C8B C7B 120.7(3) . .
C9B C8B H8B 119.7 . .
C7B C8B H8B 119.7 . .
C8B C9B C10B 121.3(3) . .
C8B C9B H9B 119.4 . .
C10B C9B H9B 119.4 . .
C11B C10B C9B 117.4(3) . .
C11B C10B C13B 121.7(3) . .
C9B C10B C13B 120.9(3) . .
C12B C11B C10B 121.4(3) . .
C12B C11B H11B 119.3 . .
C10B C11B H11B 119.3 . .
C11B C12B C7B 121.1(3) . .
C11B C12B H12B 119.5 . .
C7B C12B H12B 119.5 . .
C14B C13B C18B 117.9(3) . .
C14B C13B C10B 121.1(3) . .
C18B C13B C10B 121.0(3) . .
C15B C14B C13B 121.4(3) . .
C15B C14B H14B 119.3 . .
C13B C14B H14B 119.3 . .
C14B C15B C16B 120.3(3) . .
C14B C15B H15B 119.8 . .
C16B C15B H15B 119.8 . .
C17B C16B C15B 119.0(3) . .
C17B C16B C19B 121.2(3) . .
C15B C16B C19B 119.8(3) . .
C16B C17B C18B 120.7(3) . .
C16B C17B H17B 119.7 . .
C18B C17B H17B 119.7 . .
C17B C18B C13B 120.6(3) . .
C17B C18B H18B 119.7 . .
C13B C18B H18B 119.7 . .
O2B C19B O1B 125.7(3) . .
O2B C19B C16B 117.3(3) . .
O1B C19B C16B 116.9(3) . .
C19B O1B Zn2 130.0(2) . .
C19B O2B Zn3 122.8(2) . .
C25B C20B C21B 119.1(3) . .
C25B C20B C3B 123.2(3) . .
C21B C20B C3B 117.6(3) . .
C22B C21B C20B 119.7(3) . .
C22B C21B H21B 120.1 . .
C20B C21B H21B 120.1 . .
C21B C22B C23B 121.6(3) . .
C21B C22B H22B 119.2 . .
C23B C22B H22B 119.2 . .
C22B C23B C24B 117.7(3) . .
C22B C23B C26B 120.3(3) . .
C24B C23B C26B 121.9(3) . .
C25B C24B C23B 120.8(4) . .
C25B C24B H24B 119.6 . .
C23B C24B H24B 119.6 . .
C20B C25B C24B 121.0(4) . .
C20B C25B H25B 119.5 . .
C24B C25B H25B 119.5 . .
C31B C26B C27B 118.3(3) . .
C31B C26B C23B 119.7(3) . .
C27B C26B C23B 122.0(3) . .
C28B C27B C26B 120.4(3) . .
C28B C27B H27B 119.8 . .
C26B C27B H27B 119.8 . .
C29B C28B C27B 120.4(3) . .
C29B C28B H28B 119.8 . .
C27B C28B H28B 119.8 . .
C28B C29B C30B 119.4(3) . .
C28B C29B C32B 120.5(3) . .
C30B C29B C32B 120.0(3) . .
C31B C30B C29B 120.2(3) . .
C31B C30B H30B 119.9 . .
C29B C30B H30B 119.9 . .
C26B C31B C30B 121.3(3) . .
C26B C31B H31B 119.4 . .
C30B C31B H31B 119.4 . .
O4B C32B O3B 125.1(3) . .
O4B C32B C29B 117.5(3) . .
O3B C32B C29B 117.4(3) . .
C32B O3B Zn1 119.0(2) . 6_645
C32B O4B Zn4 145.6(2) . 4_734
C34B C33B C38B 117.6(3) . .
C34B C33B C5B 122.6(3) . .
C38B C33B C5B 119.9(3) . .
C33B C34B C35B 121.4(3) . .
C33B C34B H34B 119.3 . .
C35B C34B H34B 119.3 . .
C36B C35B C34B 121.4(4) . .
C36B C35B H35B 119.3 . .
C34B C35B H35B 119.3 . .
C35B C36B C37B 117.5(3) . .
C35B C36B C39B 122.2(3) . .
C37B C36B C39B 120.3(3) . .
C38B C37B C36B 121.6(4) . .
C38B C37B H37B 119.2 . .
C36B C37B H37B 119.2 . .
C37B C38B C33B 120.5(4) . .
C37B C38B H38B 119.7 . .
C33B C38B H38B 119.7 . .
C40B C39B C44B 118.6(3) . .
C40B C39B C36B 122.7(3) . .
C44B C39B C36B 118.6(3) . .
C39B C40B C41B 121.4(3) . .
C39B C40B H40B 119.3 . .
C41B C40B H40B 119.3 . .
C42B C41B C40B 119.6(3) . .
C42B C41B H41B 120.2 . .
C40B C41B H41B 120.2 . .
C41B C42B C43B 119.7(3) . .
C41B C42B C45B 121.7(3) . .
C43B C42B C45B 118.6(3) . .
C42B C43B C44B 120.7(3) . .
C42B C43B H43B 119.6 . .
C44B C43B H43B 119.6 . .
C43B C44B C39B 119.9(4) . .
C43B C44B H44B 120.1 . .
C39B C44B H44B 120.1 . .
O5B C45B O6B 126.6(3) . .
O5B C45B C42B 118.4(3) . .
O6B C45B C42B 115.0(3) . .
C45B O5B Zn3 138.5(2) . 8_544
C45B O6B Zn1 131.1(2) . 8_544

loop_
_geom_bond_atom_site_label_1
_geom_bond_atom_site_label_2
_geom_bond_distance
_geom_bond_site_symmetry_2
Zn1 O6B 1.919(2) 8_545
Zn1 O1 1.919(2) .
Zn1 O3B 1.944(2) 6_545
Zn1 O2A 1.976(2) .
Zn2 O6A 1.934(2) 2_764
Zn2 O1B 1.954(2) .
Zn2 O3A 1.956(2) 4_764
Zn2 O2 1.973(2) .
Zn2 Zn3 2.9983(6) .
Zn3 O5B 1.922(2) 8_545
Zn3 O2B 1.949(2) .
Zn3 O2 1.982(2) .
Zn3 O4A 2.022(2) 4_764
Zn4 O1 2.018(2) 7_754
Zn4 O1A 2.068(2) .
Zn4 O5A 2.071(3) 2_764
Zn4 O2 2.123(2) .
Zn4 O4B 2.137(2) 4_764
Zn4 O1 2.147(2) .
Zn4 Zn4 3.1096(9) 7_754
O1 Zn4 2.018(2) 7_754
C1A C6A 1.395(5) .
C1A C2A 1.399(5) .
C1A C7A 1.481(5) .
C2A C3A 1.381(5) .
C2A H2A 0.9500 .
C3A C4A 1.400(5) .
C3A C20A 1.501(4) .
C4A C5A 1.389(5) .
C4A H4A 0.9500 .
O5A C45A 1.245(4) .
O5A Zn4 2.071(3) 2_744
O6A C45A 1.273(4) .
O6A Zn2 1.934(2) 2_744
C7A C8A 1.396(5) .
C7A C12A 1.402(5) .
C8A C9A 1.395(5) .
C8A H8A 0.9500 .
C9A C10A 1.390(5) .
C9A H9A 0.9500 .
C10A C11A 1.402(5) .
C10A C13A 1.487(5) .
C11A C12A 1.383(5) .
C11A H11A 0.9500 .
C12A H12A 0.9500 .
C13A C18A 1.392(5) .
C13A C14A 1.394(5) .
C14A C15A 1.389(5) .
C14A H14A 0.9500 .
C15A C16A 1.390(5) .
C15A H15A 0.9500 .
C16A C17A 1.390(4) .
C16A C19A 1.486(4) .
C17A C18A 1.387(5) .
C17A H17A 0.9500 .
C18A H18A 0.9500 .
C19A O1A 1.257(4) .
C19A O2A 1.271(4) .
C20A C25A 1.382(5) .
C20A C21A 1.395(5) .
C21A C22A 1.405(5) .
C21A H21A 0.9500 .
C22A C23A 1.377(5) .
C22A H22A 0.9500 .
C23A C24A 1.405(5) .
C23A C26A 1.494(5) .
C24A C25A 1.390(5) .
C24A H24A 0.9500 .
C25A H25A 0.9500 .
C26A C27A 1.387(5) .
C26A C31A 1.396(5) .
C27A C28A 1.392(5) .
C27A H27A 0.9500 .
C28A C29A 1.399(5) .
C28A H28A 0.9500 .
C29A C30A 1.380(5) .
C29A C32A 1.501(5) .
C30A C31A 1.375(5) .
C30A H30A 0.9500 .
C31A H31A 0.9500 .
C32A O4A 1.254(4) .
C32A O3A 1.267(4) .
O3A Zn2 1.956(2) 4_734
O4A Zn3 2.022(2) 4_734
C33A C34A 1.348(6) .
C33A C38A 1.359(5) .
C33A C5A 1.504(5) .
C34A C35A 1.385(6) .
C34A H34A 0.9500 .
C35A C36A 1.374(6) .
C35A H35A 0.9500 .
C36A C37A 1.332(6) .
C36A C39A 1.502(5) .
C37A C38A 1.398(5) .
C37A H37A 0.9500 .
C38A H38A 0.9500 .
C39A C40A 1.373(6) .
C39A C44A 1.390(6) .
C40A C41A 1.373(5) .
C40A H40A 0.9500 .
C41A C42A 1.390(5) .
C41A H41A 0.9500 .
C42A C43A 1.380(5) .
C42A C45A 1.497(5) .
C43A C44A 1.385(5) .
C43A H43A 0.9500 .
C44A H44A 0.9500 .
C5A C6A 1.380(5) .
C6A H6A 0.9500 .
C1B C6B 1.385(4) .
C1B C2B 1.390(4) .
C1B C7B 1.493(5) .
C2B C3B 1.384(5) .
C2B H2B 0.9500 .
C3B C4B 1.390(5) .
C3B C20B 1.491(4) .
C4B C5B 1.399(5) .
C4B H4B 0.9500 .
C5B C6B 1.393(5) .
C5B C33B 1.486(4) .
C6B H6B 0.9500 .
C7B C12B 1.384(5) .
C7B C8B 1.395(5) .
C8B C9B 1.375(5) .
C8B H8B 0.9500 .
C9B C10B 1.398(5) .
C9B H9B 0.9500 .
C10B C11B 1.390(5) .
C10B C13B 1.483(5) .
C11B C12B 1.375(5) .
C11B H11B 0.9500 .
C12B H12B 0.9500 .
C13B C14B 1.396(5) .
C13B C18B 1.396(5) .
C14B C15B 1.368(5) .
C14B H14B 0.9500 .
C15B C16B 1.393(5) .
C15B H15B 0.9500 .
C16B C17B 1.381(5) .
C16B C19B 1.491(5) .
C17B C18B 1.384(5) .
C17B H17B 0.9500 .
C18B H18B 0.9500 .
C19B O2B 1.249(4) .
C19B O1B 1.266(4) .
C20B C25B 1.375(5) .
C20B C21B 1.394(5) .
C21B C22B 1.377(4) .
C21B H21B 0.9500 .
C22B C23B 1.391(5) .
C22B H22B 0.9500 .
C23B C24B 1.392(5) .
C23B C26B 1.487(4) .
C24B C25B 1.378(5) .
C24B H24B 0.9500 .
C25B H25B 0.9500 .
C26B C31B 1.379(5) .
C26B C27B 1.400(5) .
C27B C28B 1.386(5) .
C27B H27B 0.9500 .
C28B C29B 1.378(5) .
C28B H28B 0.9500 .
C29B C30B 1.385(5) .
C29B C32B 1.490(4) .
C30B C31B 1.380(5) .
C30B H30B 0.9500 .
C31B H31B 0.9500 .
C32B O4B 1.242(4) .
C32B O3B 1.265(4) .
O3B Zn1 1.944(2) 6_645
O4B Zn4 2.137(2) 4_734
C33B C34B 1.378(5) .
C33B C38B 1.404(5) .
C34B C35B 1.386(5) .
C34B H34B 0.9500 .
C35B C36B 1.378(5) .
C35B H35B 0.9500 .
C36B C37B 1.390(5) .
C36B C39B 1.488(4) .
C37B C38B 1.381(5) .
C37B H37B 0.9500 .
C38B H38B 0.9500 .
C39B C40B 1.377(5) .
C39B C44B 1.405(5) .
C40B C41B 1.393(5) .
C40B H40B 0.9500 .
C41B C42B 1.382(5) .
C41B H41B 0.9500 .
C42B C43B 1.385(5) .
C42B C45B 1.487(5) .
C43B C44B 1.387(5) .
C43B H43B 0.9500 .
C44B H44B 0.9500 .
C45B O5B 1.253(4) .
C45B O6B 1.263(4) .
O5B Zn3 1.922(2) 8_544
O6B Zn1 1.919(2) 8_544

loop_
_geom_torsion_atom_site_label_1
_geom_torsion_atom_site_label_2
_geom_torsion_atom_site_label_3
_geom_torsion_atom_site_label_4
_geom_torsion
_geom_torsion_site_symmetry_1
_geom_torsion_site_symmetry_4
O6A Zn2 Zn3 O5B -56.5(4) 2_764 8_545
O1B Zn2 Zn3 O5B -165.1(3) . 8_545
O3A Zn2 Zn3 O5B 77.6(3) 4_764 8_545
O2 Zn2 Zn3 O5B -39.6(3) . 8_545
O6A Zn2 Zn3 O2B 124.7(3) 2_764 .
O1B Zn2 Zn3 O2B 16.08(10) . .
O3A Zn2 Zn3 O2B -101.23(10) 4_764 .
O2 Zn2 Zn3 O2B 141.65(11) . .
O6A Zn2 Zn3 O2 -16.9(3) 2_764 .
O1B Zn2 Zn3 O2 -125.57(12) . .
O3A Zn2 Zn3 O2 117.12(12) 4_764 .
O6A Zn2 Zn3 O4A -128.1(3) 2_764 4_764
O1B Zn2 Zn3 O4A 123.28(11) . 4_764
O3A Zn2 Zn3 O4A 5.97(11) 4_764 4_764
O2 Zn2 Zn3 O4A -111.15(12) . 4_764
O6B Zn1 O1 Zn4 -120.05(12) 8_545 7_754
O3B Zn1 O1 Zn4 10.44(16) 6_545 7_754
O2A Zn1 O1 Zn4 122.60(12) . 7_754
O6B Zn1 O1 Zn4 134.38(10) 8_545 .
O3B Zn1 O1 Zn4 -95.14(12) 6_545 .
O2A Zn1 O1 Zn4 17.03(12) . .
O1 Zn4 O1 Zn1 121.06(12) 7_754 .
O1A Zn4 O1 Zn1 24.71(10) . .
O5A Zn4 O1 Zn1 -43(5) 2_764 .
O2 Zn4 O1 Zn1 -72.73(10) . .
O4B Zn4 O1 Zn1 -148.53(10) 4_764 .
Zn4 Zn4 O1 Zn1 121.06(12) 7_754 .
O1 Zn4 O1 Zn4 0.0 7_754 7_754
O1A Zn4 O1 Zn4 -96.35(9) . 7_754
O5A Zn4 O1 Zn4 -164(5) 2_764 7_754
O2 Zn4 O1 Zn4 166.21(9) . 7_754
O4B Zn4 O1 Zn4 90.41(9) 4_764 7_754
C6A C1A C2A C3A -1.4(5) . .
C7A C1A C2A C3A 177.0(3) . .
C1A C2A C3A C4A -0.5(5) . .
C1A C2A C3A C20A -178.1(3) . .
C2A C3A C4A C5A 1.3(5) . .
C20A C3A C4A C5A 178.9(3) . .
C6A C1A C7A C8A -34.5(5) . .
C2A C1A C7A C8A 147.3(4) . .
C6A C1A C7A C12A 142.8(4) . .
C2A C1A C7A C12A -35.5(5) . .
C12A C7A C8A C9A 1.0(5) . .
C1A C7A C8A C9A 178.3(3) . .
C7A C8A C9A C10A 0.2(6) . .
C8A C9A C10A C11A -0.9(6) . .
C8A C9A C10A C13A 175.2(3) . .
C9A C10A C11A C12A 0.5(5) . .
C13A C10A C11A C12A -175.7(3) . .
C10A C11A C12A C7A 0.7(5) . .
C8A C7A C12A C11A -1.4(5) . .
C1A C7A C12A C11A -178.7(3) . .
C9A C10A C13A C18A -140.7(4) . .
C11A C10A C13A C18A 35.4(5) . .
C9A C10A C13A C14A 37.0(5) . .
C11A C10A C13A C14A -146.9(4) . .
C18A C13A C14A C15A 0.9(6) . .
C10A C13A C14A C15A -176.8(4) . .
C13A C14A C15A C16A -1.0(6) . .
C14A C15A C16A C17A 1.0(6) . .
C14A C15A C16A C19A 179.8(4) . .
C15A C16A C17A C18A -0.9(5) . .
C19A C16A C17A C18A -179.8(3) . .
C16A C17A C18A C13A 0.8(5) . .
C14A C13A C18A C17A -0.8(6) . .
C10A C13A C18A C17A 177.0(3) . .
C15A C16A C19A O1A 12.1(5) . .
C17A C16A C19A O1A -169.1(3) . .
C15A C16A C19A O2A -168.9(3) . .
C17A C16A C19A O2A 9.9(5) . .
O2A C19A O1A Zn4 31.1(5) . .
C16A C19A O1A Zn4 -149.9(2) . .
O1 Zn4 O1A C19A -150.9(3) 7_754 .
O5A Zn4 O1A C19A 112.0(3) 2_764 .
O2 Zn4 O1A C19A 17.7(3) . .
O4B Zn4 O1A C19A 71.1(6) 4_764 .
O1 Zn4 O1A C19A -66.9(3) . .
Zn4 Zn4 O1A C19A -107.2(3) 7_754 .
O1A C19A O2A Zn1 37.7(4) . .
C16A C19A O2A Zn1 -141.2(3) . .
O6B Zn1 O2A C19A 172.3(2) 8_545 .
O1 Zn1 O2A C19A -63.3(2) . .
O3B Zn1 O2A C19A 59.6(2) 6_545 .
C2A C3A C20A C25A -151.4(3) . .
C4A C3A C20A C25A 31.1(5) . .
C2A C3A C20A C21A 32.3(5) . .
C4A C3A C20A C21A -145.3(3) . .
C25A C20A C21A C22A -2.9(5) . .
C3A C20A C21A C22A 173.6(3) . .
C20A C21A C22A C23A 0.4(5) . .
C21A C22A C23A C24A 2.2(5) . .
C21A C22A C23A C26A -176.9(3) . .
C22A C23A C24A C25A -2.3(5) . .
C26A C23A C24A C25A 176.8(3) . .
C21A C20A C25A C24A 2.7(5) . .
C3A C20A C25A C24A -173.7(3) . .
C23A C24A C25A C20A -0.2(5) . .
C22A C23A C26A C27A -26.6(5) . .
C24A C23A C26A C27A 154.3(3) . .
C22A C23A C26A C31A 151.9(4) . .
C24A C23A C26A C31A -27.2(5) . .
C31A C26A C27A C28A 1.6(5) . .
C23A C26A C27A C28A -179.8(3) . .
C26A C27A C28A C29A -1.2(5) . .
C27A C28A C29A C30A -0.1(5) . .
C27A C28A C29A C32A 179.3(3) . .
C28A C29A C30A C31A 0.9(6) . .
C32A C29A C30A C31A -178.5(3) . .
C29A C30A C31A C26A -0.4(6) . .
C27A C26A C31A C30A -0.8(6) . .
C23A C26A C31A C30A -179.4(3) . .
C30A C29A C32A O4A -2.0(5) . .
C28A C29A C32A O4A 178.6(3) . .
C30A C29A C32A O3A 175.1(3) . .
C28A C29A C32A O3A -4.2(5) . .
O4A C32A O3A Zn2 19.3(5) . 4_734
C29A C32A O3A Zn2 -157.6(2) . 4_734
O3A C32A O4A Zn3 -10.7(6) . 4_734
C29A C32A O4A Zn3 166.1(2) . 4_734
C38A C33A C34A C35A -8.5(9) . .
C5A C33A C34A C35A 173.4(6) . .
C33A C34A C35A C36A 1.0(11) . .
C34A C35A C36A C37A 7.4(9) . .
C34A C35A C36A C39A -175.8(6) . .
C35A C36A C37A C38A -8.1(9) . .
C39A C36A C37A C38A 175.2(5) . .
C34A C33A C38A C37A 7.9(8) . .
C5A C33A C38A C37A -174.0(5) . .
C36A C37A C38A C33A 0.4(9) . .
C37A C36A C39A C40A 148.4(5) . .
C35A C36A C39A C40A -28.1(7) . .
C37A C36A C39A C44A -31.3(7) . .
C35A C36A C39A C44A 152.2(5) . .
C44A C39A C40A C41A -1.8(7) . .
C36A C39A C40A C41A 178.4(4) . .
C39A C40A C41A C42A 0.1(8) . .
C40A C41A C42A C43A 2.2(7) . .
C40A C41A C42A C45A -176.9(4) . .
C41A C42A C43A C44A -2.8(7) . .
C45A C42A C43A C44A 176.3(4) . .
C42A C43A C44A C39A 1.1(8) . .
C40A C39A C44A C43A 1.2(7) . .
C36A C39A C44A C43A -179.0(4) . .
Zn4 O5A C45A O6A 47.6(7) 2_744 .
Zn4 O5A C45A C42A -135.8(3) 2_744 .
Zn2 O6A C45A O5A 3.6(5) 2_744 .
Zn2 O6A C45A C42A -172.9(3) 2_744 .
C43A C42A C45A O5A -168.1(4) . .
C41A C42A C45A O5A 10.9(6) . .
C43A C42A C45A O6A 8.6(6) . .
C41A C42A C45A O6A -172.3(4) . .
C3A C4A C5A C6A -0.2(6) . .
C3A C4A C5A C33A -176.1(3) . .
C34A C33A C5A C6A 169.6(5) . .
C38A C33A C5A C6A -8.4(6) . .
C34A C33A C5A C4A -14.6(7) . .
C38A C33A C5A C4A 167.4(4) . .
C4A C5A C6A C1A -1.7(6) . .
C33A C5A C6A C1A 174.2(4) . .
C2A C1A C6A C5A 2.5(6) . .
C7A C1A C6A C5A -175.8(4) . .
O6A Zn2 O2 Zn3 173.81(9) 2_764 .
O1B Zn2 O2 Zn3 53.00(10) . .
O3A Zn2 O2 Zn3 -64.42(11) 4_764 .
O6A Zn2 O2 Zn4 25.54(14) 2_764 .
O1B Zn2 O2 Zn4 -95.28(10) . .
O3A Zn2 O2 Zn4 147.30(10) 4_764 .
Zn3 Zn2 O2 Zn4 -148.28(14) . .
O5B Zn3 O2 Zn2 167.33(9) 8_545 .
O2B Zn3 O2 Zn2 -41.33(12) . .
O4A Zn3 O2 Zn2 64.50(11) 4_764 .
O5B Zn3 O2 Zn4 -64.8(2) 8_545 .
O2B Zn3 O2 Zn4 86.5(2) . .
O4A Zn3 O2 Zn4 -167.65(19) 4_764 .
Zn2 Zn3 O2 Zn4 127.9(2) . .
O1 Zn4 O2 Zn2 -130.4(2) 7_754 .
O1A Zn4 O2 Zn2 87.49(11) . .
O5A Zn4 O2 Zn2 2.44(12) 2_764 .
O4B Zn4 O2 Zn2 -84.17(11) 4_764 .
O1 Zn4 O2 Zn2 -178.15(10) . .
Zn4 Zn4 O2 Zn2 -167.61(5) 7_754 .
O1 Zn4 O2 Zn3 103.9(3) 7_754 .
O1A Zn4 O2 Zn3 -38.2(2) . .
O5A Zn4 O2 Zn3 -123.29(19) 2_764 .
O4B Zn4 O2 Zn3 150.1(2) 4_764 .
O1 Zn4 O2 Zn3 56.12(18) . .
Zn4 Zn4 O2 Zn3 66.7(2) 7_754 .
C6B C1B C2B C3B 1.3(5) . .
C7B C1B C2B C3B -177.1(3) . .
C1B C2B C3B C4B 1.8(5) . .
C1B C2B C3B C20B -174.8(3) . .
C2B C3B C4B C5B -3.8(5) . .
C20B C3B C4B C5B 172.8(3) . .
C3B C4B C5B C6B 2.6(5) . .
C3B C4B C5B C33B -175.9(3) . .
C2B C1B C6B C5B -2.5(5) . .
C7B C1B C6B C5B 175.9(3) . .
C4B C5B C6B C1B 0.6(5) . .
C33B C5B C6B C1B 179.1(3) . .
C6B C1B C7B C12B 143.5(3) . .
C2B C1B C7B C12B -38.2(5) . .
C6B C1B C7B C8B -37.4(5) . .
C2B C1B C7B C8B 140.9(3) . .
C12B C7B C8B C9B 1.4(5) . .
C1B C7B C8B C9B -177.8(3) . .
C7B C8B C9B C10B 0.2(6) . .
C8B C9B C10B C11B -1.9(5) . .
C8B C9B C10B C13B 177.2(3) . .
C9B C10B C11B C12B 2.2(5) . .
C13B C10B C11B C12B -176.9(3) . .
C10B C11B C12B C7B -0.7(5) . .
C8B C7B C12B C11B -1.1(5) . .
C1B C7B C12B C11B 178.0(3) . .
C11B C10B C13B C14B -151.6(4) . .
C9B C10B C13B C14B 29.4(5) . .
C11B C10B C13B C18B 29.9(5) . .
C9B C10B C13B C18B -149.2(3) . .
C18B C13B C14B C15B 0.4(6) . .
C10B C13B C14B C15B -178.2(3) . .
C13B C14B C15B C16B -0.6(6) . .
C14B C15B C16B C17B 0.4(5) . .
C14B C15B C16B C19B -178.7(3) . .
C15B C16B C17B C18B -0.1(5) . .
C19B C16B C17B C18B 179.1(3) . .
C16B C17B C18B C13B -0.1(5) . .
C14B C13B C18B C17B -0.1(5) . .
C10B C13B C18B C17B 178.5(3) . .
C17B C16B C19B O2B -3.7(5) . .
C15B C16B C19B O2B 175.5(3) . .
C17B C16B C19B O1B 174.4(3) . .
C15B C16B C19B O1B -6.5(5) . .
O2B C19B O1B Zn2 7.3(5) . .
C16B C19B O1B Zn2 -170.5(2) . .
O6A Zn2 O1B C19B -179.0(3) 2_764 .
O3A Zn2 O1B C19B 57.5(3) 4_764 .
O2 Zn2 O1B C19B -50.2(3) . .
Zn3 Zn2 O1B C19B -17.5(3) . .
O1B C19B O2B Zn3 18.6(5) . .
C16B C19B O2B Zn3 -163.5(2) . .
O5B Zn3 O2B C19B 158.3(2) 8_545 .
O2 Zn3 O2B C19B 3.7(3) . .
O4A Zn3 O2B C19B -94.2(3) 4_764 .
Zn2 Zn3 O2B C19B -22.1(2) . .
C2B C3B C20B C25B -122.2(4) . .
C4B C3B C20B C25B 61.3(5) . .
C2B C3B C20B C21B 61.4(4) . .
C4B C3B C20B C21B -115.2(4) . .
C25B C20B C21B C22B -2.9(5) . .
C3B C20B C21B C22B 173.7(3) . .
C20B C21B C22B C23B 1.1(5) . .
C21B C22B C23B C24B 2.0(5) . .
C21B C22B C23B C26B -176.1(3) . .
C22B C23B C24B C25B -3.4(6) . .
C26B C23B C24B C25B 174.7(4) . .
C21B C20B C25B C24B 1.6(6) . .
C3B C20B C25B C24B -174.8(4) . .
C23B C24B C25B C20B 1.6(7) . .
C22B C23B C26B C31B 37.8(5) . .
C24B C23B C26B C31B -140.2(4) . .
C22B C23B C26B C27B -144.5(4) . .
C24B C23B C26B C27B 37.5(6) . .
C31B C26B C27B C28B 1.4(6) . .
C23B C26B C27B C28B -176.4(4) . .
C26B C27B C28B C29B 0.5(7) . .
C27B C28B C29B C30B -2.0(6) . .
C27B C28B C29B C32B 174.6(4) . .
C28B C29B C30B C31B 1.5(6) . .
C32B C29B C30B C31B -175.1(3) . .
C27B C26B C31B C30B -1.9(6) . .
C23B C26B C31B C30B 175.9(3) . .
C29B C30B C31B C26B 0.5(6) . .
C28B C29B C32B O4B -158.5(4) . .
C30B C29B C32B O4B 18.0(5) . .
C28B C29B C32B O3B 19.7(5) . .
C30B C29B C32B O3B -163.7(3) . .
O4B C32B O3B Zn1 19.4(5) . 6_645
C29B C32B O3B Zn1 -158.7(2) . 6_645
O3B C32B O4B Zn4 -0.7(7) . 4_734
C29B C32B O4B Zn4 177.4(3) . 4_734
C6B C5B C33B C34B -152.2(4) . .
C4B C5B C33B C34B 26.3(6) . .
C6B C5B C33B C38B 28.7(5) . .
C4B C5B C33B C38B -152.8(4) . .
C38B C33B C34B C35B -1.0(6) . .
C5B C33B C34B C35B 179.9(4) . .
C33B C34B C35B C36B -0.7(7) . .
C34B C35B C36B C37B 1.8(6) . .
C34B C35B C36B C39B -179.0(4) . .
C35B C36B C37B C38B -1.1(6) . .
C39B C36B C37B C38B 179.7(4) . .
C36B C37B C38B C33B -0.6(7) . .
C34B C33B C38B C37B 1.7(6) . .
C5B C33B C38B C37B -179.3(4) . .
C35B C36B C39B C40B -36.2(6) . .
C37B C36B C39B C40B 143.0(4) . .
C35B C36B C39B C44B 146.6(4) . .
C37B C36B C39B C44B -34.2(6) . .
C44B C39B C40B C41B -0.4(6) . .
C36B C39B C40B C41B -177.6(4) . .
C39B C40B C41B C42B -2.0(6) . .
C40B C41B C42B C43B 2.4(6) . .
C40B C41B C42B C45B -177.2(3) . .
C41B C42B C43B C44B -0.3(6) . .
C45B C42B C43B C44B 179.3(4) . .
C42B C43B C44B C39B -2.2(7) . .
C40B C39B C44B C43B 2.5(6) . .
C36B C39B C44B C43B 179.8(4) . .
C41B C42B C45B O5B -18.6(5) . .
C43B C42B C45B O5B 161.9(3) . .
C41B C42B C45B O6B 162.0(3) . .
C43B C42B C45B O6B -17.5(5) . .
O6B C45B O5B Zn3 3.8(6) . 8_544
C42B C45B O5B Zn3 -175.5(2) . 8_544
O5B C45B O6B Zn1 3.0(5) . 8_544
C42B C45B O6B Zn1 -177.6(2) . 8_544
